data_7706542
loop_
_publ_author_name
'Mikhaylov, Vladimir N.'
'Kazakov, Igor V.'
'Parfeniuk, Tatiana N.'
'Khoroshilova, Olesya V.'
'Scheer, Manfred'
'Timoshkin, Alexey Y.'
'Balova, Irina A.'

_publ_section_title
;
 The carbene transfer to strong Lewis acids: copper is better than silver.
;
_journal_issue 8
_journal_name_full 'Dalton transactions (Cambridge, England : 2003)'
_journal_page_first 2872
_journal_page_last 2879
_journal_paper_doi 10.1039/d1dt00235j
_journal_volume 50
_journal_year 2021
_chemical_formula_moiety 'C54 H72 Ag N4, Al Cl4'
_chemical_formula_sum 'C54 H72 Ag Al Cl4 N4'
_chemical_formula_weight 1053.80
_space_group_crystal_system monoclinic
_space_group_IT_number 15
_space_group_name_Hall '-C 2yc'
_space_group_name_H-M_alt 'C 1 2/c 1'
_atom_sites_solution_hydrogens geom
_atom_sites_solution_primary dual
_audit_creation_date 2019-05-31
_audit_creation_method
;
Olex2 1.2
(compiled 2018.05.29 svn.r3508 for OlexSys, GUI svn.r5506)
;
_audit_update_record
;
2020-04-16 deposited with the CCDC.	2021-02-01 downloaded from the CCDC.
;
_cell_angle_alpha 90
_cell_angle_beta 100.5080(10)
_cell_angle_gamma 90
_cell_formula_units_Z 4
_cell_length_a 17.0566(2)
_cell_length_b 18.1442(2)
_cell_length_c 18.0974(2)
_cell_measurement_reflns_used 10357
_cell_measurement_temperature 100(2)
_cell_measurement_theta_max 70.0540
_cell_measurement_theta_min 2.4890
_cell_volume 5506.83(11)
_computing_cell_refinement 'CrysAlisPro 1.171.40.50a (Rigaku OD, 2019)'
_computing_data_collection 'CrysAlisPro 1.171.40.50a (Rigaku OD, 2019)'
_computing_data_reduction 'CrysAlisPro 1.171.40.50a (Rigaku OD, 2019)'
_computing_molecular_graphics 'Olex2 (Dolomanov et al., 2009)'
_computing_publication_material 'Olex2 (Dolomanov et al., 2009)'
_computing_structure_refinement 'ShelXL (Sheldrick, 2015)'
_computing_structure_solution 'ShelXT (Sheldrick, 2015)'
_diffrn_ambient_environment N~2~
_diffrn_ambient_temperature 100(2)
_diffrn_detector 'CCD plate'
_diffrn_detector_area_resol_mean 10.0000
_diffrn_detector_type HyPix3000
_diffrn_measured_fraction_theta_full 0.999
_diffrn_measured_fraction_theta_max 0.990
_diffrn_measurement_details
;
List of Runs (angles in degrees, time in seconds):

  # Type    Start    End  Width  t~exp~   \w     \q     \k     \f   Frames
#--------------------------------------------------------------------------
  1  \w    -91.00 -51.00   0.50    0.20    --  -38.82 -36.00 -67.00   80
  2  \w    -27.00  23.00   0.50    0.20    --  -38.82  36.00  89.00  100
  3  \w     63.00  88.00   0.50    0.20    --   38.82  36.00  89.00   50
  4  \w     30.00  57.00   0.50    0.20    --   38.82  36.00  89.00   54
  5  \w     88.00 133.00   0.50    0.61    --  100.00  36.00  89.00   90
  6  \w     34.00 113.00   0.50    0.61    --  100.00 -36.00 -67.00  158
  7  \w    -45.00 -20.00   0.50    0.20    --  -38.82 -21.00-150.00   50
  8  \w    -77.00 -16.00   0.50    0.20    --  -38.82 -65.00 -30.00  122
  9  \w    -96.00 -11.00   0.50    0.20    --  -38.82 138.00  90.00  170
 10  \w   -110.00 -68.00   0.50    0.20    --  -38.82 -21.00-150.00   84
 11  \w     22.00  57.00   0.50    0.20    --   38.82  43.00 -90.00   70
 12  \w     -7.00  51.00   0.50    0.20    --   38.82 -32.00-180.00  116
 13  \w    -27.00   7.00   0.50    0.20    --   38.82 -32.00 120.00   68
 14  \w     16.00  51.00   0.50    0.20    --   38.82 -36.00 -67.00   70
 15  \w     72.00  99.00   0.50    0.20    --   38.82  43.00 -90.00   54
 16  \w     13.00  85.00   0.50    0.20    --   38.82-138.00  60.00  144
 17  \w     17.00  44.00   0.50    0.20    --   38.82 -32.00 120.00   54
 18  \w    113.00 154.00   0.50    0.61    --  100.00  61.00   0.00   82
 19  \w     88.00 114.00   0.50    0.61    --  100.00  22.00   0.00   52
 20  \w     46.00  81.00   0.50    0.61    --  100.00-111.00-150.00   70
 21  \w     26.00 108.00   0.50    0.61    --  100.00 -93.00-150.00  164
 22  \w     36.00  69.00   0.50    0.61    --  100.00-111.00 -60.00   66
 23  \w     93.00 119.00   0.50    0.61    --  100.00 -53.00   0.00   52
 24  \w     26.00  57.00   0.50    0.61    --  100.00 -93.00 -60.00   62
 25  \w    113.00 152.00   0.50    0.61    --  100.00  61.00  90.00   78
 26  \w     89.00 143.00   0.50    0.61    --  100.00  45.00 120.00  108
 27  \w     79.00 104.00   0.50    0.61    --  100.00  61.00  90.00   50
 28  \w     32.00  90.00   0.50    0.61    --  100.00 -30.00 150.00  116
 29  \w     45.00  78.00   0.50    0.61    --  100.00 -53.00   0.00   66
 30  \w     74.00 100.00   0.50    0.61    --  100.00-111.00 -60.00   52
 31  \w     36.00 120.00   0.50    0.61    --  100.00 -69.00-150.00  168
 32  \w     55.00  80.00   0.50    0.61    --  100.00 -69.00 -30.00   50
 33  \w     92.00 122.00   0.50    0.61    --  100.00 -69.00 -30.00   60
 34  \w     92.00 118.00   0.50    0.61    --  100.00  30.00 -90.00   52
 35  \w     97.00 122.00   0.50    0.61    --  100.00 -61.00-150.00   50
 36  \w    120.00 156.00   0.50    0.61    --  100.00  53.00 -30.00   72
 37  \w     54.00  80.00   0.50    0.61    --  100.00 -61.00-150.00   52
 38  \w     80.00 105.00   0.50    0.61    --  100.00  53.00 -30.00   50
 39  \w    120.00 157.00   0.50    0.61    --  100.00  22.00   0.00   74
 40  \w     60.00  86.00   0.50    0.61    --  100.00 -53.00 150.00   52
 41  \w     71.00 102.00   0.50    0.61    --  100.00 -93.00 -60.00   62
 42  \w     86.00 111.00   0.50    0.61    --  100.00 -61.00 120.00   50
 43  \w    -89.00 -64.00   0.50    0.20    --  -38.82 -36.00 -67.00   50
 44  \w    -79.00 -33.00   0.50    0.20    --  -38.82 -43.00 120.00   92
 45  \w    -64.00 -38.00   0.50    0.20    --  -38.82  77.00 120.00   52
 46  \w     -9.00  17.00   0.50    0.20    --  -38.82  77.00 120.00   52
 47  \w     72.00  98.00   0.50    0.20    --   38.82  77.00-180.00   52
 48  \w     12.00  49.00   0.50    0.20    --   38.82  77.00-180.00   74
 49  \w     73.00 101.00   0.50    0.20    --   38.82  43.00-180.00   56
 50  \w     24.00  49.00   0.50    0.20    --   38.82  43.00-120.00   50
 51  \w     27.00  52.00   0.50    0.20    --   38.82  65.00-150.00   50
 52  \w     14.00  40.00   0.50    0.20    --   38.82  77.00-120.00   52
 53  \w     73.00  99.00   0.50    0.20    --   38.82  43.00-120.00   52
 54  \w     17.00  42.00   0.50    0.20    --   38.82  65.00-120.00   50
 55  \w     16.00  49.00   0.50    0.20    --   38.82 -32.00  30.00   66
 56  \w     26.00  58.00   0.50    0.20    --   38.82  43.00-180.00   64
 57  \w     48.00  74.00   0.50    0.20    --   38.82  77.00-120.00   52
 58  \w    115.00 152.00   0.50    0.61    --  100.00  77.00 120.00   74
 59  \w     73.00  98.00   0.50    0.61    --  100.00  77.00 120.00   50
 60  \w    117.00 143.00   0.50    0.61    --  100.00  61.00-120.00   52
 61  \w     73.00  99.00   0.50    0.61    --  100.00  77.00-120.00   52
 62  \w     74.00 156.00   0.50    0.61    --  100.00  77.00 150.00  164
 63  \w     78.00 104.00   0.50    0.61    --  100.00  61.00-120.00   52
;
_diffrn_measurement_device 'four-circle diffractometer'
_diffrn_measurement_device_type 'SuperNova, Single source at offset/far, HyPix3000'
_diffrn_measurement_method '\w scans'
_diffrn_orient_matrix_type 'CrysAlisPro convention (1999,Acta A55,543-557)'
_diffrn_orient_matrix_UB_11 -0.0722020000
_diffrn_orient_matrix_UB_12 0.0383685000
_diffrn_orient_matrix_UB_13 0.0235366000
_diffrn_orient_matrix_UB_21 -0.0394404000
_diffrn_orient_matrix_UB_22 0.0079417000
_diffrn_orient_matrix_UB_23 -0.0832599000
_diffrn_orient_matrix_UB_31 -0.0409300000
_diffrn_orient_matrix_UB_32 -0.0752903000
_diffrn_orient_matrix_UB_33 0.0032404000
_diffrn_radiation_monochromator mirror
_diffrn_radiation_probe x-ray
_diffrn_radiation_type CuK\a
_diffrn_radiation_wavelength 1.54184
_diffrn_reflns_av_R_equivalents 0.0373
_diffrn_reflns_av_unetI/netI 0.0276
_diffrn_reflns_Laue_measured_fraction_full 0.999
_diffrn_reflns_Laue_measured_fraction_max 0.990
_diffrn_reflns_limit_h_max 20
_diffrn_reflns_limit_h_min -20
_diffrn_reflns_limit_k_max 20
_diffrn_reflns_limit_k_min -21
_diffrn_reflns_limit_l_max 22
_diffrn_reflns_limit_l_min -21
_diffrn_reflns_number 21028
_diffrn_reflns_point_group_measured_fraction_full 0.999
_diffrn_reflns_point_group_measured_fraction_max 0.990
_diffrn_reflns_theta_full 67.684
_diffrn_reflns_theta_max 70.565
_diffrn_reflns_theta_min 3.589
_diffrn_source 'micro-focus sealed X-ray tube'
_diffrn_source_type 'SuperNova (Cu) X-ray Source'
_exptl_absorpt_coefficient_mu 5.155
_exptl_absorpt_correction_T_max 1.00000
_exptl_absorpt_correction_T_min 0.80880
_exptl_absorpt_correction_type multi-scan
_exptl_absorpt_process_details
;
CrysAlisPro 1.171.40.50a (Rigaku Oxford Diffraction, 2019)
Empirical absorption correction using spherical harmonics,
 implemented in SCALE3 ABSPACK scaling algorithm.
;
_exptl_crystal_colour colourless
_exptl_crystal_colour_primary colourless
_exptl_crystal_density_diffrn 1.271
_exptl_crystal_description prism
_exptl_crystal_F_000 2208
_exptl_crystal_size_max 0.2
_exptl_crystal_size_mid 0.1
_exptl_crystal_size_min 0.1
_refine_diff_density_max 0.719
_refine_diff_density_min -0.780
_refine_diff_density_rms 0.063
_refine_ls_extinction_method none
_refine_ls_goodness_of_fit_ref 1.069
_refine_ls_hydrogen_treatment constr
_refine_ls_matrix_type full
_refine_ls_number_parameters 298
_refine_ls_number_reflns 5235
_refine_ls_number_restraints 0
_refine_ls_restrained_S_all 1.069
_refine_ls_R_factor_all 0.0329
_refine_ls_R_factor_gt 0.0322
_refine_ls_shift/su_max 0.003
_refine_ls_shift/su_mean 0.000
_refine_ls_structure_factor_coef Fsqd
_refine_ls_weighting_details 'w=1/[\s^2^(Fo^2^)+(0.0345P)^2^+12.1210P] where P=(Fo^2^+2Fc^2^)/3'
_refine_ls_weighting_scheme calc
_refine_ls_wR_factor_gt 0.0801
_refine_ls_wR_factor_ref 0.0807
_reflns_Friedel_coverage 0.000
_reflns_number_gt 5081
_reflns_number_total 5235
_reflns_threshold_expression 'I > 2\s(I)'
_cod_data_source_file d1dt00235j2.cif
_cod_data_source_block ipralcl3
_cod_depositor_comments 'Adding full bibliography for 7706540--7706543.cif.'
_cod_database_code 7706542
_shelx_shelxl_version_number 2014/7
_chemical_oxdiff_formula 'C27 H36 N2 Al Cl3 Ag'
_shelx_space_group_comment
;
The symmetry employed for this shelxl refinement is uniquely defined
by the following loop, which should always be used as a source of
symmetry information in preference to the above space-group names.
They are only intended as comments.
;
_reflns_odcompleteness_completeness 95.57
_reflns_odcompleteness_iscentric 1
_reflns_odcompleteness_theta 72.42
_olex2_refinement_description
;
1. Fixed Uiso
 At 1.2 times of:
  All C(H) groups
 At 1.5 times of:
  All C(H,H,H) groups
2.a Ternary CH refined with riding coordinates:
 C31(H31), C28(H28), C22(H22), C25(H25)
2.b Aromatic/amide H refined with riding coordinates:
 C13(H13), C12(H12), C8(H8), C9(H9), C7(H7), C20(H20), C19(H19), C18(H18)
2.c Idealised Me refined as rotating group:
 C33(H33A,H33B,H33C), C24(H24A,H24B,H24C), C23(H23A,H23B,H23C), C32(H32A,H32B,
 H32C), C30(H30A,H30B,H30C), C29(H29A,H29B,H29C), C27(H27A,H27B,H27C), C26(H26A,
 H26B,H26C)
;
_olex2_submission_special_instructions 'No special instructions were received'
_oxdiff_exptl_absorpt_empirical_details
;
Empirical correction (ABSPACK) includes:
- Absorption correction using spherical harmonics
- Frame scaling
;
_oxdiff_exptl_absorpt_empirical_full_max 1.527
_oxdiff_exptl_absorpt_empirical_full_min 0.795

loop_
_space_group_symop_operation_xyz
'x, y, z'
'-x, y, -z+1/2'
'x+1/2, y+1/2, z'
'-x+1/2, y+1/2, -z+1/2'
'-x, -y, -z'
'x, -y, z-1/2'
'-x+1/2, -y+1/2, -z'
'x+1/2, -y+1/2, z-1/2'

loop_
_atom_site_label
_atom_site_type_symbol
_atom_site_fract_x
_atom_site_fract_y
_atom_site_fract_z
_atom_site_U_iso_or_equiv
_atom_site_adp_type
_atom_site_occupancy
_atom_site_site_symmetry_order
_atom_site_calc_flag
_atom_site_refinement_flags_posn
_atom_site_refinement_flags_adp
_atom_site_refinement_flags_occupancy
_atom_site_disorder_assembly
_atom_site_disorder_group
Ag1 Ag 0.5000 0.73570(2) 0.7500 0.01677(7) Uani 1 2 d S T P . .
Cl2 Cl 0.41405(4) 0.68265(4) 0.17993(4) 0.04437(18) Uani 1 1 d . . . . .
Cl3 Cl 0.43983(4) 0.81859(4) 0.31750(3) 0.03988(16) Uani 1 1 d . . . . .
Al4 Al 0.5000 0.74980(5) 0.2500 0.0259(2) Uani 1 2 d S T P . .
N14 N 0.52328(11) 0.67845(9) 0.59181(10) 0.0181(4) Uani 1 1 d . . . . .
N11 N 0.48772(11) 0.79135(10) 0.58452(10) 0.0191(4) Uani 1 1 d . . . . .
C15 C 0.50496(13) 0.73522(11) 0.63444(12) 0.0182(4) Uani 1 1 d . . . . .
C5 C 0.55616(13) 0.60823(12) 0.61949(12) 0.0195(4) Uani 1 1 d . . . . .
C13 C 0.51744(14) 0.69871(13) 0.51714(12) 0.0236(5) Uani 1 1 d . . . . .
H13 H 0.5271 0.6689 0.4779 0.028 Uiso 1 1 calc R . . . .
C12 C 0.49516(14) 0.76982(13) 0.51253(12) 0.0236(5) Uani 1 1 d . . . . .
H12 H 0.4864 0.7989 0.4695 0.028 Uiso 1 1 calc R . . . .
C6 C 0.63904(13) 0.60367(12) 0.64202(12) 0.0216(4) Uani 1 1 d . . . . .
C8 C 0.62153(14) 0.47399(13) 0.66578(13) 0.0253(5) Uani 1 1 d . . . . .
H8 H 0.6436 0.4285 0.6816 0.030 Uiso 1 1 calc R . . . .
C9 C 0.53973(14) 0.48055(12) 0.64319(13) 0.0241(5) Uani 1 1 d . . . . .
H9 H 0.5074 0.4394 0.6446 0.029 Uiso 1 1 calc R . . . .
C31 C 0.41536(13) 0.55470(12) 0.59440(12) 0.0222(4) Uani 1 1 d . . . . .
H31 H 0.4038 0.6013 0.5672 0.027 Uiso 1 1 calc R . . . .
C7 C 0.67064(14) 0.53464(13) 0.66503(12) 0.0241(5) Uani 1 1 d . . . . .
H7 H 0.7255 0.5293 0.6801 0.029 Uiso 1 1 calc R . . . .
C28 C 0.69334(14) 0.67018(13) 0.64219(13) 0.0260(5) Uani 1 1 d . . . . .
H28 H 0.6608 0.7100 0.6159 0.031 Uiso 1 1 calc R . . . .
C16 C 0.46912(14) 0.86628(12) 0.60246(12) 0.0216(4) Uani 1 1 d . . . . .
C10 C 0.50504(13) 0.54786(12) 0.61840(12) 0.0208(4) Uani 1 1 d . . . . .
C17 C 0.38943(14) 0.88903(12) 0.58541(13) 0.0252(5) Uani 1 1 d . . . . .
C21 C 0.53250(14) 0.91326(13) 0.63159(12) 0.0250(5) Uani 1 1 d . . . . .
C20 C 0.51316(16) 0.98576(13) 0.64580(14) 0.0312(5) Uani 1 1 d . . . . .
H20 H 0.5534 1.0182 0.6664 0.037 Uiso 1 1 calc R . . . .
C22 C 0.32239(15) 0.83846(13) 0.54921(14) 0.0299(5) Uani 1 1 d . . . . .
H22 H 0.3428 0.7878 0.5526 0.036 Uiso 1 1 calc R . . . .
C33 C 0.37982(14) 0.49208(13) 0.54284(14) 0.0277(5) Uani 1 1 d . . . . .
H33A H 0.4058 0.4899 0.5001 0.042 Uiso 1 1 calc GR . . . .
H33B H 0.3238 0.5006 0.5263 0.042 Uiso 1 1 calc GR . . . .
H33C H 0.3875 0.4463 0.5697 0.042 Uiso 1 1 calc GR . . . .
C19 C 0.43518(17) 1.01040(13) 0.62981(15) 0.0345(6) Uani 1 1 d . . . . .
H19 H 0.4237 1.0592 0.6394 0.041 Uiso 1 1 calc R . . . .
C25 C 0.61908(15) 0.88827(13) 0.64348(14) 0.0288(5) Uani 1 1 d . . . . .
H25 H 0.6199 0.8350 0.6523 0.035 Uiso 1 1 calc R . . . .
C18 C 0.37419(16) 0.96302(13) 0.59958(14) 0.0318(5) Uani 1 1 d . . . . .
H18 H 0.3222 0.9806 0.5885 0.038 Uiso 1 1 calc R . . . .
C24 C 0.25050(17) 0.84139(16) 0.58875(18) 0.0408(6) Uani 1 1 d . . . . .
H24A H 0.2666 0.8269 0.6403 0.061 Uiso 1 1 calc GR . . . .
H24B H 0.2099 0.8084 0.5642 0.061 Uiso 1 1 calc GR . . . .
H24C H 0.2298 0.8907 0.5866 0.061 Uiso 1 1 calc GR . . . .
C23 C 0.29723(17) 0.85788(16) 0.46573(15) 0.0382(6) Uani 1 1 d . . . . .
H23A H 0.2797 0.9082 0.4610 0.057 Uiso 1 1 calc GR . . . .
H23B H 0.2544 0.8261 0.4433 0.057 Uiso 1 1 calc GR . . . .
H23C H 0.3418 0.8514 0.4407 0.057 Uiso 1 1 calc GR . . . .
C32 C 0.37694(15) 0.55700(18) 0.66431(14) 0.0377(6) Uani 1 1 d . . . . .
H32A H 0.3874 0.5116 0.6915 0.056 Uiso 1 1 calc GR . . . .
H32B H 0.3204 0.5636 0.6495 0.056 Uiso 1 1 calc GR . . . .
H32C H 0.3989 0.5973 0.6958 0.056 Uiso 1 1 calc GR . . . .
C30 C 0.72426(19) 0.69682(18) 0.72220(17) 0.0473(7) Uani 1 1 d . . . . .
H30A H 0.6800 0.7068 0.7467 0.071 Uiso 1 1 calc GR . . . .
H30B H 0.7549 0.7410 0.7207 0.071 Uiso 1 1 calc GR . . . .
H30C H 0.7574 0.6594 0.7495 0.071 Uiso 1 1 calc GR . . . .
C29 C 0.7606(2) 0.65590(18) 0.5995(2) 0.0601(10) Uani 1 1 d . . . . .
H29A H 0.7955 0.6188 0.6252 0.090 Uiso 1 1 calc GR . . . .
H29B H 0.7900 0.7006 0.5967 0.090 Uiso 1 1 calc GR . . . .
H29C H 0.7388 0.6392 0.5497 0.090 Uiso 1 1 calc GR . . . .
C27 C 0.6706(2) 0.9239(3) 0.7108(2) 0.0691(11) Uani 1 1 d . . . . .
H27A H 0.6754 0.9757 0.7016 0.104 Uiso 1 1 calc GR . . . .
H27B H 0.7225 0.9017 0.7193 0.104 Uiso 1 1 calc GR . . . .
H27C H 0.6466 0.9170 0.7543 0.104 Uiso 1 1 calc GR . . . .
C26 C 0.6542(2) 0.9020(3) 0.5742(2) 0.0774(13) Uani 1 1 d . . . . .
H26A H 0.6210 0.8795 0.5316 0.116 Uiso 1 1 calc GR . . . .
H26B H 0.7067 0.8812 0.5809 0.116 Uiso 1 1 calc GR . . . .
H26C H 0.6572 0.9541 0.5659 0.116 Uiso 1 1 calc GR . . . .

loop_
_atom_site_aniso_label
_atom_site_aniso_U_11
_atom_site_aniso_U_22
_atom_site_aniso_U_33
_atom_site_aniso_U_23
_atom_site_aniso_U_13
_atom_site_aniso_U_12
Ag1 0.01978(12) 0.01385(12) 0.01627(11) 0.000 0.00222(8) 0.000
Cl2 0.0336(3) 0.0319(3) 0.0610(4) -0.0224(3) -0.0090(3) 0.0049(3)
Cl3 0.0494(4) 0.0403(4) 0.0298(3) -0.0103(2) 0.0070(3) 0.0001(3)
Al4 0.0305(5) 0.0194(4) 0.0251(5) 0.000 -0.0018(4) 0.000
N14 0.0219(9) 0.0154(8) 0.0165(8) -0.0005(6) 0.0026(7) 0.0018(7)
N11 0.0238(9) 0.0160(9) 0.0172(8) 0.0010(7) 0.0033(7) 0.0027(7)
C15 0.0188(10) 0.0160(10) 0.0193(10) 0.0002(7) 0.0025(8) 0.0008(8)
C5 0.0228(11) 0.0163(10) 0.0191(10) 0.0001(8) 0.0032(8) 0.0032(8)
C13 0.0292(12) 0.0240(11) 0.0174(10) -0.0011(8) 0.0038(9) 0.0036(9)
C12 0.0293(12) 0.0243(12) 0.0168(10) 0.0020(8) 0.0029(9) 0.0046(9)
C6 0.0221(11) 0.0236(11) 0.0194(10) -0.0022(8) 0.0043(8) 0.0031(9)
C8 0.0289(12) 0.0199(11) 0.0268(11) 0.0013(9) 0.0044(9) 0.0085(9)
C9 0.0281(12) 0.0167(10) 0.0272(11) -0.0005(8) 0.0045(9) 0.0008(9)
C31 0.0219(11) 0.0204(11) 0.0233(11) -0.0008(8) 0.0020(8) 0.0019(9)
C7 0.0211(11) 0.0263(12) 0.0242(11) -0.0013(9) 0.0023(9) 0.0062(9)
C28 0.0245(12) 0.0231(11) 0.0304(12) -0.0015(9) 0.0052(9) -0.0004(9)
C16 0.0292(12) 0.0152(10) 0.0201(10) 0.0019(8) 0.0040(9) 0.0034(9)
C10 0.0232(11) 0.0186(11) 0.0203(10) -0.0021(8) 0.0032(8) 0.0027(9)
C17 0.0319(12) 0.0184(11) 0.0252(11) -0.0003(8) 0.0045(9) 0.0025(9)
C21 0.0319(12) 0.0200(11) 0.0223(11) 0.0025(8) 0.0031(9) 0.0008(9)
C20 0.0389(14) 0.0166(11) 0.0357(13) 0.0004(9) 0.0003(11) -0.0021(10)
C22 0.0282(12) 0.0228(12) 0.0378(13) -0.0047(10) 0.0031(10) 0.0062(10)
C33 0.0262(12) 0.0258(12) 0.0285(12) -0.0051(9) -0.0018(9) 0.0016(9)
C19 0.0441(15) 0.0160(11) 0.0417(15) -0.0029(10) 0.0033(12) 0.0050(10)
C25 0.0291(12) 0.0220(11) 0.0343(13) 0.0003(9) 0.0036(10) -0.0036(9)
C18 0.0336(13) 0.0221(12) 0.0379(14) -0.0010(10) 0.0020(11) 0.0085(10)
C24 0.0363(15) 0.0327(14) 0.0551(17) -0.0067(12) 0.0128(13) 0.0008(12)
C23 0.0336(14) 0.0370(14) 0.0402(15) -0.0089(11) -0.0030(11) 0.0078(11)
C32 0.0238(12) 0.0607(18) 0.0280(13) -0.0114(12) 0.0035(10) 0.0026(12)
C30 0.0486(17) 0.0489(18) 0.0404(16) -0.0056(13) -0.0025(13) -0.0230(14)
C29 0.062(2) 0.0391(17) 0.095(3) -0.0203(17) 0.055(2) -0.0165(15)
C27 0.0474(19) 0.097(3) 0.054(2) -0.025(2) -0.0136(16) 0.018(2)
C26 0.045(2) 0.136(4) 0.055(2) 0.018(2) 0.0191(17) 0.006(2)

loop_
_atom_type_symbol
_atom_type_description
_atom_type_scat_dispersion_real
_atom_type_scat_dispersion_imag
_atom_type_scat_source
C C 0.0181 0.0091 'International Tables Vol C Tables 4.2.6.8 and 6.1.1.4'
H H 0.0000 0.0000 'International Tables Vol C Tables 4.2.6.8 and 6.1.1.4'
Ag Ag 0.1306 4.2820 'International Tables Vol C Tables 4.2.6.8 and 6.1.1.4'
Al Al 0.2130 0.2455 'International Tables Vol C Tables 4.2.6.8 and 6.1.1.4'
Cl Cl 0.3639 0.7018 'International Tables Vol C Tables 4.2.6.8 and 6.1.1.4'
N N 0.0311 0.0180 'International Tables Vol C Tables 4.2.6.8 and 6.1.1.4'

loop_
_geom_angle_atom_site_label_1
_geom_angle_atom_site_label_2
_geom_angle_atom_site_label_3
_geom_angle
_geom_angle_site_symmetry_1
_geom_angle_site_symmetry_3
_geom_angle_publ_flag
C15 Ag1 C15 179.53(11) . 2_656 ?
Cl2 Al4 Cl2 110.45(6) . 2_655 ?
Cl3 Al4 Cl2 108.88(3) . . ?
Cl3 Al4 Cl2 108.88(3) 2_655 2_655 ?
Cl3 Al4 Cl2 110.07(3) . 2_655 ?
Cl3 Al4 Cl2 110.07(3) 2_655 . ?
Cl3 Al4 Cl3 108.46(6) 2_655 . ?
C15 N14 C5 125.98(17) . . ?
C15 N14 C13 111.70(18) . . ?
C13 N14 C5 121.75(17) . . ?
C15 N11 C12 111.58(18) . . ?
C15 N11 C16 125.84(17) . . ?
C12 N11 C16 122.44(18) . . ?
N14 C15 Ag1 128.46(15) . . ?
N14 C15 N11 103.62(18) . . ?
N11 C15 Ag1 127.88(15) . . ?
C6 C5 N14 117.43(19) . . ?
C10 C5 N14 118.98(19) . . ?
C10 C5 C6 123.5(2) . . ?
N14 C13 H13 126.7 . . ?
C12 C13 N14 106.53(19) . . ?
C12 C13 H13 126.7 . . ?
N11 C12 H12 126.7 . . ?
C13 C12 N11 106.57(19) . . ?
C13 C12 H12 126.7 . . ?
C5 C6 C28 122.4(2) . . ?
C7 C6 C5 117.0(2) . . ?
C7 C6 C28 120.6(2) . . ?
C9 C8 H8 119.8 . . ?
C7 C8 H8 119.8 . . ?
C7 C8 C9 120.5(2) . . ?
C8 C9 H9 119.5 . . ?
C8 C9 C10 121.0(2) . . ?
C10 C9 H9 119.5 . . ?
C10 C31 H31 108.3 . . ?
C10 C31 C33 112.46(18) . . ?
C10 C31 C32 109.12(18) . . ?
C33 C31 H31 108.3 . . ?
C33 C31 C32 110.2(2) . . ?
C32 C31 H31 108.3 . . ?
C6 C7 H7 119.5 . . ?
C8 C7 C6 121.0(2) . . ?
C8 C7 H7 119.5 . . ?
C6 C28 H28 107.1 . . ?
C6 C28 C30 111.0(2) . . ?
C30 C28 H28 107.1 . . ?
C29 C28 C6 112.3(2) . . ?
C29 C28 H28 107.1 . . ?
C29 C28 C30 112.0(3) . . ?
C17 C16 N11 118.1(2) . . ?
C17 C16 C21 123.7(2) . . ?
C21 C16 N11 118.0(2) . . ?
C5 C10 C31 122.25(19) . . ?
C9 C10 C5 117.0(2) . . ?
C9 C10 C31 120.7(2) . . ?
C16 C17 C22 122.8(2) . . ?
C16 C17 C18 116.6(2) . . ?
C18 C17 C22 120.5(2) . . ?
C16 C21 C25 122.3(2) . . ?
C20 C21 C16 116.9(2) . . ?
C20 C21 C25 120.8(2) . . ?
C21 C20 H20 119.4 . . ?
C19 C20 C21 121.2(2) . . ?
C19 C20 H20 119.4 . . ?
C17 C22 H22 108.0 . . ?
C17 C22 C24 112.5(2) . . ?
C17 C22 C23 109.8(2) . . ?
C24 C22 H22 108.0 . . ?
C24 C22 C23 110.4(2) . . ?
C23 C22 H22 108.0 . . ?
C31 C33 H33A 109.5 . . ?
C31 C33 H33B 109.5 . . ?
C31 C33 H33C 109.5 . . ?
H33A C33 H33B 109.5 . . ?
H33A C33 H33C 109.5 . . ?
H33B C33 H33C 109.5 . . ?
C20 C19 H19 119.8 . . ?
C20 C19 C18 120.5(2) . . ?
C18 C19 H19 119.8 . . ?
C21 C25 H25 107.6 . . ?
C27 C25 C21 113.1(2) . . ?
C27 C25 H25 107.6 . . ?
C26 C25 C21 110.9(2) . . ?
C26 C25 H25 107.6 . . ?
C26 C25 C27 109.8(3) . . ?
C17 C18 H18 119.4 . . ?
C19 C18 C17 121.1(2) . . ?
C19 C18 H18 119.4 . . ?
C22 C24 H24A 109.5 . . ?
C22 C24 H24B 109.5 . . ?
C22 C24 H24C 109.5 . . ?
H24A C24 H24B 109.5 . . ?
H24A C24 H24C 109.5 . . ?
H24B C24 H24C 109.5 . . ?
C22 C23 H23A 109.5 . . ?
C22 C23 H23B 109.5 . . ?
C22 C23 H23C 109.5 . . ?
H23A C23 H23B 109.5 . . ?
H23A C23 H23C 109.5 . . ?
H23B C23 H23C 109.5 . . ?
C31 C32 H32A 109.5 . . ?
C31 C32 H32B 109.5 . . ?
C31 C32 H32C 109.5 . . ?
H32A C32 H32B 109.5 . . ?
H32A C32 H32C 109.5 . . ?
H32B C32 H32C 109.5 . . ?
C28 C30 H30A 109.5 . . ?
C28 C30 H30B 109.5 . . ?
C28 C30 H30C 109.5 . . ?
H30A C30 H30B 109.5 . . ?
H30A C30 H30C 109.5 . . ?
H30B C30 H30C 109.5 . . ?
C28 C29 H29A 109.5 . . ?
C28 C29 H29B 109.5 . . ?
C28 C29 H29C 109.5 . . ?
H29A C29 H29B 109.5 . . ?
H29A C29 H29C 109.5 . . ?
H29B C29 H29C 109.5 . . ?
C25 C27 H27A 109.5 . . ?
C25 C27 H27B 109.5 . . ?
C25 C27 H27C 109.5 . . ?
H27A C27 H27B 109.5 . . ?
H27A C27 H27C 109.5 . . ?
H27B C27 H27C 109.5 . . ?
C25 C26 H26A 109.5 . . ?
C25 C26 H26B 109.5 . . ?
C25 C26 H26C 109.5 . . ?
H26A C26 H26B 109.5 . . ?
H26A C26 H26C 109.5 . . ?
H26B C26 H26C 109.5 . . ?

loop_
_geom_bond_atom_site_label_1
_geom_bond_atom_site_label_2
_geom_bond_distance
_geom_bond_site_symmetry_2
_geom_bond_publ_flag
Ag1 C15 2.108(2) . ?
Ag1 C15 2.108(2) 2_656 ?
Cl2 Al4 2.1362(8) . ?
Cl3 Al4 2.1356(9) . ?
Al4 Cl2 2.1363(8) 2_655 ?
Al4 Cl3 2.1356(9) 2_655 ?
N14 C15 1.357(3) . ?
N14 C5 1.444(3) . ?
N14 C13 1.387(3) . ?
N11 C15 1.357(3) . ?
N11 C12 1.388(3) . ?
N11 C16 1.446(3) . ?
C5 C6 1.400(3) . ?
C5 C10 1.398(3) . ?
C13 H13 0.9300 . ?
C13 C12 1.343(3) . ?
C12 H12 0.9300 . ?
C6 C7 1.397(3) . ?
C6 C28 1.521(3) . ?
C8 H8 0.9300 . ?
C8 C9 1.386(3) . ?
C8 C7 1.385(3) . ?
C9 H9 0.9300 . ?
C9 C10 1.395(3) . ?
C31 H31 0.9800 . ?
C31 C10 1.517(3) . ?
C31 C33 1.524(3) . ?
C31 C32 1.528(3) . ?
C7 H7 0.9300 . ?
C28 H28 0.9800 . ?
C28 C30 1.526(4) . ?
C28 C29 1.517(4) . ?
C16 C17 1.400(3) . ?
C16 C21 1.402(3) . ?
C17 C22 1.518(3) . ?
C17 C18 1.400(3) . ?
C21 C20 1.392(3) . ?
C21 C25 1.522(3) . ?
C20 H20 0.9300 . ?
C20 C19 1.383(4) . ?
C22 H22 0.9800 . ?
C22 C24 1.529(4) . ?
C22 C23 1.534(4) . ?
C33 H33A 0.9600 . ?
C33 H33B 0.9600 . ?
C33 H33C 0.9600 . ?
C19 H19 0.9300 . ?
C19 C18 1.383(4) . ?
C25 H25 0.9800 . ?
C25 C27 1.511(4) . ?
C25 C26 1.506(4) . ?
C18 H18 0.9300 . ?
C24 H24A 0.9600 . ?
C24 H24B 0.9600 . ?
C24 H24C 0.9600 . ?
C23 H23A 0.9600 . ?
C23 H23B 0.9600 . ?
C23 H23C 0.9600 . ?
C32 H32A 0.9600 . ?
C32 H32B 0.9600 . ?
C32 H32C 0.9600 . ?
C30 H30A 0.9600 . ?
C30 H30B 0.9600 . ?
C30 H30C 0.9600 . ?
C29 H29A 0.9600 . ?
C29 H29B 0.9600 . ?
C29 H29C 0.9600 . ?
C27 H27A 0.9600 . ?
C27 H27B 0.9600 . ?
C27 H27C 0.9600 . ?
C26 H26A 0.9600 . ?
C26 H26B 0.9600 . ?
C26 H26C 0.9600 . ?
